data_1570726
loop_
_publ_author_name
'Morteza Najarian, Amin'
'Dinic, Filip'
'Chen, Hao'
'Sabatini, Randy'
'Zheng, Chao'
'Lough, Alan J.'
'Maris, Thierry'
'Saidaminov, Makhsud I.'
'Garcia de Arquer, F. Pelayo'
'Voznyy, Oleksandr'
'Hoogland, Sjoerd'
'Sargent, Edward H.'

_publ_section_title
;
 Homomeric Chains of intermolecular bonds scaffold octahedral germanium
 perovskites
;
_journal_name_full Nature
_journal_page_first 328
_journal_page_last 335
_journal_paper_doi 10.1038/s41586-023-06209-y
_journal_volume 620
_journal_year 2023
_chemical_formula_moiety 'Ge I4, 2(C7 H9 F N)'
_chemical_formula_sum 'C14 H18 F2 Ge I4 N2'
_chemical_formula_weight 832.49
_chemical_name_systematic
;        
catena-[bis((3-fluorophenyl)methanaminium) 
bis(m-iodo)-bis(iodo)-germanium(ii)]
;
_space_group_crystal_system monoclinic
_space_group_IT_number 14
_space_group_name_Hall '-P 2ybc'
_space_group_name_H-M_alt 'P 1 21/c 1'
_atom_sites_solution_hydrogens geom
_atom_sites_solution_primary direct
_audit_creation_method SHELXL-2019/1
_cell_angle_alpha 90
_cell_angle_beta 98.308(4)
_cell_angle_gamma 90
_cell_formula_units_Z 2
_cell_length_a 16.580(3)
_cell_length_b 8.1987(12)
_cell_length_c 8.2557(11)
_cell_measurement_reflns_used 4542
_cell_measurement_temperature 150(2)
_cell_measurement_theta_max 25.85
_cell_measurement_theta_min 2.48
_cell_volume 1110.5(3)
_computing_cell_refinement APEX4
_computing_data_collection 'APEX4 (Bruker AXS, 2021)'
_computing_data_reduction APEX4
_computing_molecular_graphics 'PLATON (Spek, 2009)'
_computing_publication_material 'SHELXTL (Sheldrick, 2008)'
_computing_structure_refinement 'SHELXL-2019/1 (Sheldrick, 2015b)'
_computing_structure_solution 'SHELXT 2018/2 (Sheldrick, 2015a)'
_diffrn_ambient_temperature 150(2)
_diffrn_measured_fraction_theta_full 0.999
_diffrn_measured_fraction_theta_max 0.998
_diffrn_measurement_device_type 'Bruker Kappa APEX-DUO CMOS PHOTON II'
_diffrn_measurement_method '\f and \w scans'
_diffrn_radiation_type MoK\a
_diffrn_radiation_wavelength 0.71073
_diffrn_reflns_av_R_equivalents 0.0814
_diffrn_reflns_av_unetI/netI 0.0498
_diffrn_reflns_Laue_measured_fraction_full 0.999
_diffrn_reflns_Laue_measured_fraction_max 0.998
_diffrn_reflns_limit_h_max 20
_diffrn_reflns_limit_h_min -21
_diffrn_reflns_limit_k_max 10
_diffrn_reflns_limit_k_min -10
_diffrn_reflns_limit_l_max 10
_diffrn_reflns_limit_l_min -10
_diffrn_reflns_number 26979
_diffrn_reflns_point_group_measured_fraction_full 0.999
_diffrn_reflns_point_group_measured_fraction_max 0.998
_diffrn_reflns_theta_full 25.242
_diffrn_reflns_theta_max 27.504
_diffrn_reflns_theta_min 2.483
_diffrn_source 'sealed tube with Bruker Triumph monochromator'
_exptl_absorpt_coefficient_mu 6.954
_exptl_absorpt_correction_T_max 0.7456
_exptl_absorpt_correction_T_min 0.5468
_exptl_absorpt_correction_type multi-scan
_exptl_absorpt_process_details 'SADABS (Krause et al., 2015)'
_exptl_crystal_colour orange
_exptl_crystal_density_diffrn 2.490
_exptl_crystal_description plate
_exptl_crystal_F_000 756
_exptl_crystal_size_max 0.150
_exptl_crystal_size_mid 0.140
_exptl_crystal_size_min 0.020
_refine_diff_density_max 1.230
_refine_diff_density_min -1.030
_refine_diff_density_rms 0.203
_refine_ls_extinction_coef .
_refine_ls_extinction_method none
_refine_ls_goodness_of_fit_ref 1.077
_refine_ls_hydrogen_treatment constr
_refine_ls_matrix_type full
_refine_ls_number_parameters 107
_refine_ls_number_reflns 2550
_refine_ls_number_restraints 0
_refine_ls_restrained_S_all 1.077
_refine_ls_R_factor_all 0.0567
_refine_ls_R_factor_gt 0.0379
_refine_ls_shift/su_max 0.000
_refine_ls_shift/su_mean 0.000
_refine_ls_structure_factor_coef Fsqd
_refine_ls_weighting_details 'w=1/[\s^2^(Fo^2^)+(0.0275P)^2^+8.4809P] where P=(Fo^2^+2Fc^2^)/3'
_refine_ls_weighting_scheme calc
_refine_ls_wR_factor_gt 0.0818
_refine_ls_wR_factor_ref 0.0879
_reflns_Friedel_coverage 0.000
_reflns_Friedel_fraction_full .
_reflns_Friedel_fraction_max .
_reflns_number_gt 2034
_reflns_number_total 2550
_reflns_threshold_expression 'I > 2\s(I)'
_cod_data_source_file 02-_3F-PMA_2GeI4.cif
_cod_data_source_block 3f-pma
_cod_original_sg_symbol_H-M 'P 21/c'
_cod_database_code 1570726

loop_
_space_group_symop_id
_space_group_symop_operation_xyz
1 'x, y, z'
2 '-x, y+1/2, -z+1/2'
3 '-x, -y, -z'
4 'x, -y-1/2, z-1/2'

loop_
_atom_site_label
_atom_site_type_symbol
_atom_site_fract_x
_atom_site_fract_y
_atom_site_fract_z
_atom_site_U_iso_or_equiv
_atom_site_adp_type
_atom_site_occupancy
_atom_site_site_symmetry_order
_atom_site_calc_flag
_atom_site_refinement_flags_posn
_atom_site_refinement_flags_adp
_atom_site_refinement_flags_occupancy
_atom_site_disorder_assembly
_atom_site_disorder_group
Ge1 Ge 0.500000 0.500000 0.500000 0.0247(2) Uani 1 2 d S . P . .
I1 I 0.47631(3) 0.79232(5) 0.28519(5) 0.02203(13) Uani 1 1 d . . . . .
I2 I 0.31892(3) 0.45135(5) 0.43867(5) 0.02285(13) Uani 1 1 d . . . . .
F1 F 0.0592(4) 0.2842(7) 0.6175(8) 0.0614(16) Uani 1 1 d . . . . .
N1 N 0.3383(4) 0.0221(7) 0.4998(7) 0.0271(13) Uani 1 1 d . . . . .
H1C H 0.381992 -0.004498 0.449856 0.041 Uiso 1 1 calc R U . . .
H1D H 0.345276 -0.019584 0.603065 0.041 Uiso 1 1 calc R U . . .
H1E H 0.333897 0.132602 0.504649 0.041 Uiso 1 1 calc R U . . .
C1 C 0.2616(5) -0.0479(9) 0.4033(9) 0.0293(16) Uani 1 1 d . . . . .
H1A H 0.249234 0.009271 0.296966 0.035 Uiso 1 1 calc R U . . .
H1B H 0.269777 -0.164997 0.381183 0.035 Uiso 1 1 calc R U . . .
C2 C 0.1918(5) -0.0284(9) 0.4983(8) 0.0258(15) Uani 1 1 d . . . . .
C3 C 0.1542(5) 0.1237(9) 0.5101(9) 0.0302(17) Uani 1 1 d . . . . .
H3A H 0.170190 0.215767 0.452477 0.036 Uiso 1 1 calc R U . . .
C4 C 0.0942(5) 0.1361(10) 0.6066(11) 0.0373(19) Uani 1 1 d . . . . .
C5 C 0.0673(5) 0.0041(13) 0.6877(11) 0.045(2) Uani 1 1 d . . . . .
H5A H 0.025092 0.016612 0.753224 0.054 Uiso 1 1 calc R U . . .
C6 C 0.1019(5) -0.1433(12) 0.6726(11) 0.044(2) Uani 1 1 d . . . . .
H6A H 0.083947 -0.235550 0.727047 0.053 Uiso 1 1 calc R U . . .
C7 C 0.1640(5) -0.1593(10) 0.5768(10) 0.0336(18) Uani 1 1 d . . . . .
H7A H 0.187656 -0.263524 0.565720 0.040 Uiso 1 1 calc R U . . .

loop_
_atom_site_aniso_label
_atom_site_aniso_U_11
_atom_site_aniso_U_22
_atom_site_aniso_U_33
_atom_site_aniso_U_23
_atom_site_aniso_U_13
_atom_site_aniso_U_12
Ge1 0.0296(6) 0.0278(5) 0.0163(5) 0.0041(4) 0.0017(4) -0.0078(4)
I1 0.0306(3) 0.0177(2) 0.0187(2) 0.00441(16) 0.00663(18) 0.00140(18)
I2 0.0219(3) 0.0217(2) 0.0251(2) 0.00119(18) 0.00367(17) -0.00170(18)
F1 0.046(4) 0.056(3) 0.087(4) -0.006(3) 0.025(3) 0.015(3)
N1 0.031(4) 0.022(3) 0.030(3) -0.001(3) 0.009(3) 0.002(3)
C1 0.035(4) 0.031(4) 0.021(4) -0.009(3) 0.002(3) -0.006(3)
C2 0.024(4) 0.033(4) 0.019(3) -0.002(3) 0.000(3) -0.007(3)
C3 0.029(4) 0.028(4) 0.033(4) 0.002(3) 0.001(3) -0.001(3)
C4 0.029(5) 0.033(4) 0.049(5) -0.008(4) 0.005(4) -0.001(4)
C5 0.021(4) 0.075(7) 0.041(5) 0.007(5) 0.005(4) -0.007(4)
C6 0.031(5) 0.055(6) 0.045(5) 0.014(4) 0.004(4) -0.012(4)
C7 0.032(5) 0.027(4) 0.040(4) 0.012(3) -0.004(4) -0.002(3)

loop_
_atom_type_symbol
_atom_type_description
_atom_type_scat_dispersion_real
_atom_type_scat_dispersion_imag
_atom_type_scat_source
C C 0.0033 0.0016 'International Tables Vol C Tables 4.2.6.8 and 6.1.1.4'
H H 0.0000 0.0000 'International Tables Vol C Tables 4.2.6.8 and 6.1.1.4'
N N 0.0061 0.0033 'International Tables Vol C Tables 4.2.6.8 and 6.1.1.4'
F F 0.0171 0.0103 'International Tables Vol C Tables 4.2.6.8 and 6.1.1.4'
Ge Ge 0.1547 1.8001 'International Tables Vol C Tables 4.2.6.8 and 6.1.1.4'
I I -0.4742 1.8119 'International Tables Vol C Tables 4.2.6.8 and 6.1.1.4'

loop_
_geom_angle_atom_site_label_1
_geom_angle_atom_site_label_2
_geom_angle_atom_site_label_3
_geom_angle
_geom_angle_site_symmetry_1
_geom_angle_site_symmetry_3
I1 Ge1 I1 180.0 . 3_666
I1 Ge1 I1 89.401(12) . 4_576
I1 Ge1 I1 90.599(12) 3_666 4_576
I1 Ge1 I1 90.599(11) . 2_645
I1 Ge1 I1 89.401(12) 3_666 2_645
I1 Ge1 I1 180.0 4_576 2_645
I1 Ge1 I2 87.923(13) . .
I1 Ge1 I2 92.077(13) 3_666 .
I1 Ge1 I2 88.070(13) 4_576 .
I1 Ge1 I2 91.930(13) 2_645 .
I1 Ge1 I2 92.078(13) . 3_666
I1 Ge1 I2 87.923(13) 3_666 3_666
I1 Ge1 I2 91.930(13) 4_576 3_666
I1 Ge1 I2 88.070(13) 2_645 3_666
I2 Ge1 I2 180.0 . 3_666
Ge1 I1 Ge1 155.703(17) . 2_655
C2 C1 N1 109.8(5) . .
C7 C2 C3 118.8(7) . .
C7 C2 C1 120.2(7) . .
C3 C2 C1 121.0(7) . .
C4 C3 C2 118.3(7) . .
F1 C4 C3 117.4(8) . .
F1 C4 C5 120.0(8) . .
C3 C4 C5 122.6(8) . .
C6 C5 C4 119.0(8) . .
C5 C6 C7 119.7(8) . .
C2 C7 C6 121.5(8) . .

loop_
_geom_bond_atom_site_label_1
_geom_bond_atom_site_label_2
_geom_bond_distance
_geom_bond_site_symmetry_2
Ge1 I1 2.9736(5) .
Ge1 I1 2.9736(5) 3_666
Ge1 I1 2.9772(5) 4_576
Ge1 I1 2.9772(5) 2_645
Ge1 I2 2.9985(6) .
Ge1 I2 2.9985(6) 3_666
F1 C4 1.355(10) .
N1 C1 1.514(9) .
C1 C2 1.498(10) .
C2 C7 1.367(10) .
C2 C3 1.403(11) .
C3 C4 1.366(11) .
C4 C5 1.380(12) .
C5 C6 1.351(13) .
C6 C7 1.392(12) .

loop_
_geom_hbond_atom_site_label_D
_geom_hbond_atom_site_label_H
_geom_hbond_atom_site_label_A
_geom_hbond_distance_DH
_geom_hbond_distance_HA
_geom_hbond_distance_DA
_geom_hbond_angle_DHA
_geom_hbond_site_symmetry_A
_geom_hbond_publ_flag
N1 H1C I1 0.91 2.77 3.619(6) 155.3 1_545 yes
N1 H1D I1 0.91 3.32 3.984(6) 131.5 4_566 yes
N1 H1D I2 0.91 2.92 3.690(6) 143.2 4_566 yes
N1 H1E I2 0.91 2.67 3.563(6) 165.8 . yes

loop_
_geom_torsion_atom_site_label_1
_geom_torsion_atom_site_label_2
_geom_torsion_atom_site_label_3
_geom_torsion_atom_site_label_4
_geom_torsion
_geom_torsion_site_symmetry_1
_geom_torsion_site_symmetry_2
_geom_torsion_site_symmetry_3
_geom_torsion_site_symmetry_4
N1 C1 C2 C7 -103.7(8) . . . .
N1 C1 C2 C3 75.6(9) . . . .
C7 C2 C3 C4 3.3(11) . . . .
C1 C2 C3 C4 -176.1(7) . . . .
C2 C3 C4 F1 179.4(7) . . . .
C2 C3 C4 C5 -2.3(12) . . . .
F1 C4 C5 C6 178.7(8) . . . .
C3 C4 C5 C6 0.5(14) . . . .
C4 C5 C6 C7 0.4(13) . . . .
C3 C2 C7 C6 -2.5(12) . . . .
C1 C2 C7 C6 176.8(7) . . . .
C5 C6 C7 C2 0.7(13) . . . .
